data_7102148
loop_
_publ_author_name
'Yao, Shenglai'
'Block, Stefan'
'Brym, Markus'
'Driess, Matthias'

_publ_section_title
;
 A new type of heteroleptic complex of divalent lead and synthesis of the
 P-plumbyleniophosphasilene, R2Si=P--Pb(L): (L = \b-diketiminate)
;
_journal_coden_ASTM CHCOFS
_journal_issue 37
_journal_name_full
;
 Chemical Communications (Cambridge, United Kingdom)
;
_journal_page_first 3844
_journal_page_last 3846
_journal_paper_doi 10.1039/b710888e
_journal_year 2007
_chemical_formula_sum 'C35 H59 N2 P Pb Si2'
_chemical_formula_weight 802.18
_space_group_IT_number 2
_symmetry_cell_setting triclinic
_symmetry_Int_Tables_number 2
_symmetry_space_group_name_Hall '-P 1'
_symmetry_space_group_name_H-M 'P -1'
_atom_sites_solution_hydrogens geom
_atom_sites_solution_primary direct
_atom_sites_solution_secondary difmap
_audit_creation_method SHELXL-97
_cell_angle_alpha 90.1280(10)
_cell_angle_beta 90.4550(10)
_cell_angle_gamma 109.5890(10)
_cell_formula_units_Z 2
_cell_length_a 9.5295(3)
_cell_length_b 10.2387(3)
_cell_length_c 21.1917(6)
_cell_measurement_temperature 173(2)
_cell_volume 1947.91(10)
_computing_cell_refinement 'SAINT (Siemens, 1995)'
_computing_data_collection 'SMART (Siemens, 1995)'
_computing_data_reduction 'SAINT (Siemens, 1995)'
_computing_publication_material 'SHELXL-97 (Sheldrick, 1997)'
_computing_structure_refinement 'SHELXL-97 (Sheldrick, 1997)'
_computing_structure_solution 'SHELXS-97 (Sheldrick, 1990)'
_diffrn_ambient_temperature 173(2)
_diffrn_measured_fraction_theta_full 0.985
_diffrn_measured_fraction_theta_max 0.985
_diffrn_measurement_device_type 'Siemens SMART CCD'
_diffrn_measurement_method \w
_diffrn_radiation_monochromator graphite
_diffrn_radiation_probe x-ray
_diffrn_radiation_type MoK\a
_diffrn_radiation_wavelength 0.71073
_diffrn_reflns_av_R_equivalents 0.0309
_diffrn_reflns_av_sigmaI/netI 0.0489
_diffrn_reflns_limit_h_max 11
_diffrn_reflns_limit_h_min -11
_diffrn_reflns_limit_k_max 12
_diffrn_reflns_limit_k_min -10
_diffrn_reflns_limit_l_max 25
_diffrn_reflns_limit_l_min -23
_diffrn_reflns_number 11779
_diffrn_reflns_theta_full 25.00
_diffrn_reflns_theta_max 25.00
_diffrn_reflns_theta_min 0.96
_diffrn_source 'fine-focus sealed tube'
_exptl_absorpt_coefficient_mu 4.457
_exptl_absorpt_correction_T_max 0.5742
_exptl_absorpt_correction_T_min 0.2336
_exptl_absorpt_correction_type empirical
_exptl_absorpt_process_details 'SADABS (Sheldrick, 1996)'
_exptl_crystal_colour orange
_exptl_crystal_density_diffrn 1.368
_exptl_crystal_density_method 'not measured'
_exptl_crystal_description rod
_exptl_crystal_F_000 816
_exptl_crystal_size_max 0.46
_exptl_crystal_size_mid 0.35
_exptl_crystal_size_min 0.14
_refine_diff_density_max 1.713
_refine_diff_density_min -1.206
_refine_diff_density_rms 0.161
_refine_ls_extinction_method none
_refine_ls_goodness_of_fit_ref 1.054
_refine_ls_hydrogen_treatment constr
_refine_ls_matrix_type full
_refine_ls_number_parameters 386
_refine_ls_number_reflns 6757
_refine_ls_number_restraints 0
_refine_ls_restrained_S_all 1.054
_refine_ls_R_factor_all 0.0509
_refine_ls_R_factor_gt 0.0414
_refine_ls_shift/su_max 0.001
_refine_ls_shift/su_mean 0.000
_refine_ls_structure_factor_coef Fsqd
_refine_ls_weighting_details 'calc w=1/[\s^2^(Fo^2^)+(0.0895P)^2^+3.6958P] where P=(Fo^2^+2Fc^2^)/3'
_refine_ls_weighting_scheme calc
_refine_ls_wR_factor_gt 0.1274
_refine_ls_wR_factor_ref 0.1361
_reflns_number_gt 5862
_reflns_number_total 6757
_reflns_threshold_expression >2sigma(I)
_cod_data_source_file b710888e.txt
_cod_data_source_block Pb-PTMS2
_cod_database_code 7102148

loop_
_symmetry_equiv_pos_as_xyz
'x, y, z'
'-x, -y, -z'

loop_
_atom_site_label
_atom_site_type_symbol
_atom_site_fract_x
_atom_site_fract_y
_atom_site_fract_z
_atom_site_U_iso_or_equiv
_atom_site_adp_type
_atom_site_occupancy
_atom_site_symmetry_multiplicity
_atom_site_calc_flag
_atom_site_refinement_flags
Pb1 Pb 0.73956(3) 0.69075(3) 0.742647(12) 0.03621(12) Uani 1 1 d .
P1 P 0.4592(2) 0.6962(2) 0.75856(10) 0.0404(4) Uani 1 1 d .
Si1 Si 0.3821(2) 0.5094(2) 0.82226(11) 0.0445(5) Uani 1 1 d .
N1 N 0.8578(6) 0.8582(6) 0.8201(3) 0.0347(12) Uani 1 1 d .
C1 C 1.0961(9) 1.0187(9) 0.8626(4) 0.0499(19) Uani 1 1 d .
H1A H 1.0626 1.0945 0.8768 0.075 Uiso 1 1 calc R
H1B H 1.1989 1.0569 0.8478 0.075 Uiso 1 1 calc R
H1C H 1.0913 0.9555 0.8978 0.075 Uiso 1 1 calc R
Si2 Si 0.3182(2) 0.6086(2) 0.67282(11) 0.0456(5) Uani 1 1 d .
N2 N 0.8473(7) 0.8784(6) 0.6767(3) 0.0365(13) Uani 1 1 d .
C2 C 0.9951(9) 0.9395(8) 0.8087(4) 0.0430(17) Uani 1 1 d .
C3 C 1.0611(9) 0.9646(8) 0.7477(4) 0.0430(17) Uani 1 1 d .
H3 H 1.1669 0.9961 0.7474 0.052 Uiso 1 1 calc R
C4 C 0.9920(9) 0.9492(8) 0.6884(4) 0.0428(17) Uani 1 1 d .
C5 C 1.0923(10) 1.0241(10) 0.6353(4) 0.054(2) Uani 1 1 d .
H5A H 1.0830 0.9601 0.5999 0.081 Uiso 1 1 calc R
H5B H 1.1959 1.0582 0.6503 0.081 Uiso 1 1 calc R
H5C H 1.0629 1.1026 0.6215 0.081 Uiso 1 1 calc R
C6 C 0.8031(8) 0.8480(8) 0.8837(3) 0.0374(15) Uani 1 1 d .
C7 C 0.7067(9) 0.9207(8) 0.9004(4) 0.0399(16) Uani 1 1 d .
C8 C 0.6574(10) 0.9108(9) 0.9622(4) 0.0488(19) Uani 1 1 d .
H8 H 0.5939 0.9606 0.9745 0.059 Uiso 1 1 calc R
C9 C 0.6977(11) 0.8312(10) 1.0062(4) 0.056(2) Uani 1 1 d .
H9 H 0.6626 0.8263 1.0483 0.067 Uiso 1 1 calc R
C10 C 0.7905(9) 0.7578(9) 0.9885(4) 0.0472(19) Uani 1 1 d .
H10 H 0.8170 0.7017 1.0188 0.057 Uiso 1 1 calc R
C11 C 0.8455(9) 0.7644(8) 0.9274(4) 0.0416(17) Uani 1 1 d .
C12 C 0.9420(9) 0.6793(8) 0.9103(4) 0.0439(17) Uani 1 1 d .
H12 H 0.9866 0.7101 0.8681 0.053 Uiso 1 1 calc R
C13 C 1.0693(11) 0.6986(13) 0.9582(5) 0.068(3) Uani 1 1 d .
H13A H 1.0278 0.6604 0.9990 0.102 Uiso 1 1 calc R
H13B H 1.1257 0.7976 0.9631 0.102 Uiso 1 1 calc R
H13C H 1.1355 0.6501 0.9431 0.102 Uiso 1 1 calc R
C14 C 0.8472(11) 0.5254(10) 0.9056(5) 0.059(2) Uani 1 1 d .
H14A H 0.8040 0.4928 0.9468 0.088 Uiso 1 1 calc R
H14B H 0.9100 0.4717 0.8924 0.088 Uiso 1 1 calc R
H14C H 0.7672 0.5134 0.8745 0.088 Uiso 1 1 calc R
C15 C 0.6623(10) 1.0118(8) 0.8533(4) 0.0466(18) Uani 1 1 d .
H15 H 0.6664 0.9721 0.8104 0.056 Uiso 1 1 calc R
C16 C 0.7745(14) 1.1586(10) 0.8537(6) 0.079(3) Uani 1 1 d .
H16A H 0.7392 1.2171 0.8256 0.118 Uiso 1 1 calc R
H16B H 0.8711 1.1566 0.8391 0.118 Uiso 1 1 calc R
H16C H 0.7852 1.1964 0.8967 0.118 Uiso 1 1 calc R
C17 C 0.5048(11) 1.0130(11) 0.8616(5) 0.060(2) Uani 1 1 d .
H17A H 0.4358 0.9175 0.8639 0.091 Uiso 1 1 calc R
H17B H 0.4775 1.0598 0.8256 0.091 Uiso 1 1 calc R
H17C H 0.4993 1.0624 0.9006 0.091 Uiso 1 1 calc R
C18 C 0.7873(8) 0.8999(9) 0.6172(4) 0.0427(17) Uani 1 1 d .
C19 C 0.7277(9) 1.0074(8) 0.6126(4) 0.0433(17) Uani 1 1 d .
C20 C 0.6783(10) 1.0350(10) 0.5535(4) 0.053(2) Uani 1 1 d .
H20 H 0.6436 1.1113 0.5489 0.063 Uiso 1 1 calc R
C21 C 0.6791(9) 0.9519(10) 0.5011(4) 0.053(2) Uani 1 1 d .
H21 H 0.6443 0.9710 0.4612 0.064 Uiso 1 1 calc R
C22 C 0.7306(9) 0.8425(9) 0.5080(4) 0.0462(18) Uani 1 1 d .
H22 H 0.7275 0.7841 0.4727 0.055 Uiso 1 1 calc R
C23 C 0.7874(8) 0.8147(9) 0.5654(4) 0.0436(17) Uani 1 1 d .
C24 C 0.8452(10) 0.6918(9) 0.5696(4) 0.0490(19) Uani 1 1 d .
H24 H 0.8945 0.6966 0.6118 0.059 Uiso 1 1 calc R
C25 C 0.7212(14) 0.5553(12) 0.5653(6) 0.079(3) Uani 1 1 d .
H25A H 0.6500 0.5493 0.5992 0.118 Uiso 1 1 calc R
H25B H 0.7621 0.4798 0.5696 0.118 Uiso 1 1 calc R
H25C H 0.6705 0.5477 0.5244 0.118 Uiso 1 1 calc R
C26 C 0.9625(12) 0.6981(12) 0.5187(5) 0.067(3) Uani 1 1 d .
H26A H 1.0099 0.6288 0.5280 0.100 Uiso 1 1 calc R
H26B H 1.0382 0.7906 0.5187 0.100 Uiso 1 1 calc R
H26C H 0.9138 0.6787 0.4772 0.100 Uiso 1 1 calc R
C27 C 0.7254(10) 1.1014(8) 0.6684(4) 0.0500(19) Uani 1 1 d .
H27 H 0.7528 1.0582 0.7067 0.060 Uiso 1 1 calc R
C28 C 0.8406(16) 1.2436(13) 0.6625(8) 0.096(4) Uani 1 1 d .
H28A H 0.8270 1.2844 0.6221 0.145 Uiso 1 1 calc R
H28B H 0.9404 1.2361 0.6645 0.145 Uiso 1 1 calc R
H28C H 0.8292 1.3026 0.6972 0.145 Uiso 1 1 calc R
C29 C 0.5728(13) 1.1095(13) 0.6799(6) 0.076(3) Uani 1 1 d .
H29A H 0.5761 1.1672 0.7172 0.115 Uiso 1 1 calc R
H29B H 0.5022 1.0161 0.6869 0.115 Uiso 1 1 calc R
H29C H 0.5408 1.1505 0.6431 0.115 Uiso 1 1 calc R
C30 C 0.4562(12) 0.3655(10) 0.8033(5) 0.065(3) Uani 1 1 d .
H30A H 0.5621 0.4049 0.7929 0.098 Uiso 1 1 calc R
H30B H 0.4011 0.3119 0.7672 0.098 Uiso 1 1 calc R
H30C H 0.4441 0.3046 0.8399 0.098 Uiso 1 1 calc R
C31 C 0.4418(10) 0.5668(11) 0.9049(5) 0.059(2) Uani 1 1 d .
H31A H 0.3959 0.6347 0.9183 0.088 Uiso 1 1 calc R
H31B H 0.5504 0.6092 0.9068 0.088 Uiso 1 1 calc R
H31C H 0.4102 0.4865 0.9330 0.088 Uiso 1 1 calc R
C32 C 0.1730(10) 0.4311(10) 0.8242(5) 0.059(2) Uani 1 1 d .
H32A H 0.1437 0.3640 0.8587 0.089 Uiso 1 1 calc R
H32B H 0.1364 0.3842 0.7840 0.089 Uiso 1 1 calc R
H32C H 0.1300 0.5045 0.8310 0.089 Uiso 1 1 calc R
C33 C 0.3021(12) 0.4259(10) 0.6498(5) 0.063(2) Uani 1 1 d .
H33A H 0.2417 0.3992 0.6112 0.094 Uiso 1 1 calc R
H33B H 0.2545 0.3623 0.6839 0.094 Uiso 1 1 calc R
H33C H 0.4016 0.4212 0.6423 0.094 Uiso 1 1 calc R
C34 C 0.1267(10) 0.6149(12) 0.6873(5) 0.066(3) Uani 1 1 d .
H34A H 0.1332 0.7103 0.6973 0.099 Uiso 1 1 calc R
H34B H 0.0818 0.5544 0.7227 0.099 Uiso 1 1 calc R
H34C H 0.0649 0.5834 0.6493 0.099 Uiso 1 1 calc R
C35 C 0.3856(10) 0.7203(12) 0.6025(5) 0.063(2) Uani 1 1 d .
H35A H 0.4912 0.7338 0.5959 0.094 Uiso 1 1 calc R
H35B H 0.3730 0.8104 0.6093 0.094 Uiso 1 1 calc R
H35C H 0.3279 0.6754 0.5651 0.094 Uiso 1 1 calc R

loop_
_atom_site_aniso_label
_atom_site_aniso_U_11
_atom_site_aniso_U_22
_atom_site_aniso_U_33
_atom_site_aniso_U_23
_atom_site_aniso_U_13
_atom_site_aniso_U_12
Pb1 0.03770(17) 0.03377(17) 0.03568(17) -0.00240(10) -0.00132(10) 0.01008(11)
P1 0.0382(10) 0.0356(9) 0.0437(11) -0.0037(8) -0.0036(8) 0.0077(8)
Si1 0.0387(11) 0.0424(11) 0.0469(12) 0.0014(9) 0.0021(9) 0.0063(9)
N1 0.035(3) 0.038(3) 0.031(3) -0.001(2) -0.003(2) 0.011(3)
C1 0.040(4) 0.052(5) 0.048(5) 0.005(4) -0.005(3) 0.003(4)
Si2 0.0401(11) 0.0449(12) 0.0483(12) -0.0036(9) -0.0072(9) 0.0097(9)
N2 0.040(3) 0.036(3) 0.031(3) 0.000(2) 0.003(2) 0.009(3)
C2 0.043(4) 0.043(4) 0.043(4) -0.005(3) -0.010(3) 0.016(3)
C3 0.046(4) 0.043(4) 0.034(4) 0.004(3) 0.000(3) 0.006(3)
C4 0.039(4) 0.046(4) 0.043(4) -0.004(3) 0.001(3) 0.014(3)
C5 0.046(5) 0.059(5) 0.047(5) 0.008(4) 0.003(4) 0.004(4)
C6 0.036(4) 0.037(4) 0.035(4) -0.006(3) -0.005(3) 0.006(3)
C7 0.044(4) 0.039(4) 0.033(4) -0.006(3) 0.000(3) 0.009(3)
C8 0.060(5) 0.049(5) 0.042(4) -0.014(4) 0.003(4) 0.025(4)
C9 0.063(5) 0.069(6) 0.033(4) -0.008(4) 0.007(4) 0.017(5)
C10 0.051(5) 0.052(5) 0.035(4) 0.009(3) -0.004(3) 0.013(4)
C11 0.041(4) 0.040(4) 0.041(4) -0.012(3) -0.004(3) 0.010(3)
C12 0.046(4) 0.048(4) 0.041(4) 0.002(3) -0.001(3) 0.020(4)
C13 0.061(6) 0.094(8) 0.059(6) 0.010(5) -0.009(5) 0.038(6)
C14 0.062(6) 0.052(5) 0.068(6) 0.002(4) 0.005(5) 0.028(4)
C15 0.057(5) 0.044(4) 0.045(4) -0.004(3) -0.001(4) 0.025(4)
C16 0.093(8) 0.040(5) 0.093(8) 0.006(5) -0.031(7) 0.010(5)
C17 0.066(6) 0.069(6) 0.057(6) 0.004(5) 0.008(4) 0.037(5)
C18 0.037(4) 0.051(4) 0.039(4) -0.003(3) -0.004(3) 0.012(3)
C19 0.041(4) 0.040(4) 0.042(4) 0.007(3) 0.002(3) 0.005(3)
C20 0.046(4) 0.066(6) 0.050(5) 0.020(4) 0.005(4) 0.023(4)
C21 0.039(4) 0.076(6) 0.041(4) 0.007(4) 0.001(3) 0.014(4)
C22 0.047(4) 0.060(5) 0.032(4) -0.001(3) 0.001(3) 0.019(4)
C23 0.037(4) 0.055(5) 0.036(4) -0.002(3) 0.000(3) 0.012(3)
C24 0.058(5) 0.056(5) 0.037(4) -0.004(4) 0.000(4) 0.025(4)
C25 0.084(8) 0.067(7) 0.091(9) 0.021(6) 0.011(6) 0.033(6)
C26 0.065(6) 0.082(7) 0.063(6) -0.010(5) -0.004(5) 0.038(6)
C27 0.058(5) 0.039(4) 0.049(5) -0.002(3) -0.002(4) 0.012(4)
C28 0.094(9) 0.061(7) 0.124(12) -0.018(7) 0.009(8) 0.013(7)
C29 0.074(7) 0.089(8) 0.070(7) -0.018(6) -0.002(5) 0.031(6)
C30 0.067(6) 0.047(5) 0.078(7) 0.013(5) 0.002(5) 0.016(5)
C31 0.046(5) 0.063(6) 0.056(5) 0.007(4) 0.002(4) 0.003(4)
C32 0.049(5) 0.055(5) 0.059(6) 0.003(4) 0.000(4) -0.001(4)
C33 0.069(6) 0.048(5) 0.064(6) -0.015(4) -0.013(5) 0.009(4)
C34 0.045(5) 0.079(7) 0.078(7) 0.006(5) -0.008(5) 0.025(5)
C35 0.045(5) 0.084(7) 0.050(5) 0.007(5) -0.002(4) 0.009(5)

loop_
_atom_type_symbol
_atom_type_description
_atom_type_scat_dispersion_real
_atom_type_scat_dispersion_imag
_atom_type_scat_source
C C 0.0033 0.0016 'International Tables Vol C Tables 4.2.6.8 and 6.1.1.4'
H H 0.0000 0.0000 'International Tables Vol C Tables 4.2.6.8 and 6.1.1.4'
N N 0.0061 0.0033 'International Tables Vol C Tables 4.2.6.8 and 6.1.1.4'
Si Si 0.0817 0.0704 'International Tables Vol C Tables 4.2.6.8 and 6.1.1.4'
P P 0.1023 0.0942 'International Tables Vol C Tables 4.2.6.8 and 6.1.1.4'
Pb Pb -3.3944 10.1111 'International Tables Vol C Tables 4.2.6.8 and 6.1.1.4'

loop_
_geom_angle_atom_site_label_1
_geom_angle_atom_site_label_2
_geom_angle_atom_site_label_3
_geom_angle
N2 Pb1 N1 81.2(2)
N2 Pb1 P1 103.18(16)
N1 Pb1 P1 97.32(15)
Si2 P1 Si1 99.45(11)
Si2 P1 Pb1 110.25(10)
Si1 P1 Pb1 96.00(9)
C31 Si1 C30 107.0(5)
C31 Si1 C32 105.7(4)
C30 Si1 C32 107.2(5)
C31 Si1 P1 108.5(3)
C30 Si1 P1 115.7(3)
C32 Si1 P1 112.1(3)
C2 N1 C6 119.0(6)
C2 N1 Pb1 117.2(5)
C6 N1 Pb1 121.5(4)
C35 Si2 C34 104.8(5)
C35 Si2 C33 107.4(5)
C34 Si2 C33 108.7(5)
C35 Si2 P1 111.3(3)
C34 Si2 P1 107.9(4)
C33 Si2 P1 116.1(3)
C4 N2 C18 117.5(6)
C4 N2 Pb1 115.4(5)
C18 N2 Pb1 124.9(5)
N1 C2 C3 124.9(7)
N1 C2 C1 120.4(7)
C3 C2 C1 114.7(7)
C4 C3 C2 129.1(8)
N2 C4 C3 125.2(7)
N2 C4 C5 120.0(7)
C3 C4 C5 114.8(7)
C11 C6 C7 121.7(7)
C11 C6 N1 119.3(7)
C7 C6 N1 119.0(7)
C8 C7 C6 117.8(7)
C8 C7 C15 120.6(7)
C6 C7 C15 121.5(7)
C9 C8 C7 122.0(8)
C8 C9 C10 119.3(8)
C9 C10 C11 121.7(8)
C10 C11 C6 117.5(7)
C10 C11 C12 119.4(7)
C6 C11 C12 123.1(7)
C11 C12 C14 110.2(7)
C11 C12 C13 112.0(7)
C14 C12 C13 109.8(8)
C7 C15 C17 113.8(7)
C7 C15 C16 111.1(7)
C17 C15 C16 111.1(8)
C23 C18 C19 121.4(7)
C23 C18 N2 120.6(7)
C19 C18 N2 118.0(7)
C20 C19 C18 118.2(8)
C20 C19 C27 119.1(8)
C18 C19 C27 122.5(7)
C19 C20 C21 121.0(8)
C22 C21 C20 119.2(8)
C21 C22 C23 121.8(8)
C22 C23 C18 118.2(8)
C22 C23 C24 119.0(7)
C18 C23 C24 122.8(7)
C25 C24 C23 112.0(8)
C25 C24 C26 109.6(8)
C23 C24 C26 112.3(7)
C28 C27 C29 111.5(9)
C28 C27 C19 112.3(8)
C29 C27 C19 112.6(8)

loop_
_geom_bond_atom_site_label_1
_geom_bond_atom_site_label_2
_geom_bond_distance
Pb1 N2 2.325(6)
Pb1 N1 2.359(6)
Pb1 P1 2.715(2)
P1 Si2 2.248(3)
P1 Si1 2.260(3)
Si1 C31 1.869(10)
Si1 C30 1.879(10)
Si1 C32 1.883(9)
N1 C2 1.318(10)
N1 C6 1.441(9)
C1 C2 1.532(11)
Si2 C35 1.864(10)
Si2 C34 1.876(10)
Si2 C33 1.889(10)
N2 C4 1.346(10)
N2 C18 1.428(10)
C2 C3 1.427(11)
C3 C4 1.398(11)
C4 C5 1.516(11)
C6 C11 1.408(11)
C6 C7 1.409(11)
C7 C8 1.389(11)
C7 C15 1.518(11)
C8 C9 1.374(13)
C9 C10 1.392(13)
C10 C11 1.394(11)
C11 C12 1.509(11)
C12 C14 1.533(12)
C12 C13 1.536(12)
C15 C17 1.517(12)
C15 C16 1.524(13)
C18 C23 1.400(11)
C18 C19 1.401(12)
C19 C20 1.397(12)
C19 C27 1.527(12)
C20 C21 1.400(13)
C21 C22 1.373(13)
C22 C23 1.397(11)
C23 C24 1.536(12)
C24 C25 1.499(15)
C24 C26 1.545(13)
C27 C28 1.507(15)
C27 C29 1.506(14)
